data_2208362
loop_
_publ_author_name
'Zhang, Yong'
'Tong, Hong-Bo'
'Liu, Dian-Sheng'
'Zhou, Mei-Su'
'Huang, Su-Ping'

_publ_section_title
;
 Bis[\h^3^-2-<i>tert</i>-butyl-1,3-bis(trimethylsilyl)-1-azaallyl]cobalt(II)
;
_journal_coeditor_code IS6180
_journal_issue 3
_journal_name_full 'Acta Crystallographica Section E'
_journal_page_first m490
_journal_page_last m491
_journal_paper_doi 10.1107/S1600536806004442
_journal_volume 62
_journal_year 2006
_chemical_formula_iupac '[Co (C12 H27 N Si2)2]'
_chemical_formula_moiety 'C24 H56 Co N2 Si4'
_chemical_formula_sum 'C24 H56 Co N2 Si4'
_chemical_formula_weight 544.00
_chemical_name_systematic
;
Bis[\h^3^-2-tert-butyl-1,3-bis(trimethylsilyl)-1-azaallyl]cobalt(II)
;
_space_group_IT_number 15
_symmetry_cell_setting monoclinic
_symmetry_space_group_name_Hall '-C 2yc'
_symmetry_space_group_name_H-M 'C 1 2/c 1'
_atom_sites_solution_hydrogens geom
_atom_sites_solution_primary direct
_atom_sites_solution_secondary difmap
_audit_creation_method SHELXL-97
_cell_angle_alpha 90.00
_cell_angle_beta 90.85(3)
_cell_angle_gamma 90.00
_cell_formula_units_Z 4
_cell_length_a 15.744(3)
_cell_length_b 11.599(2)
_cell_length_c 17.684(4)
_cell_measurement_reflns_used 2965
_cell_measurement_temperature 293(2)
_cell_measurement_theta_max 25.696
_cell_measurement_theta_min 2.181
_cell_volume 3229.0(11)
_computing_cell_refinement 'SAINT (Siemens, 1996)'
_computing_data_collection 'SMART (Siemens, 1996)'
_computing_data_reduction SAINT
_computing_molecular_graphics 'ORTEP-3 (Farrugia, 1997)'
_computing_publication_material SHELXL97
_computing_structure_refinement 'SHELXL97 (Sheldrick, 1997)'
_computing_structure_solution 'SHELXS97 (Sheldrick, 1997)'
_diffrn_ambient_temperature 293(2)
_diffrn_measured_fraction_theta_full 0.999
_diffrn_measured_fraction_theta_max 0.999
_diffrn_measurement_device_type 'Siemens CCD area-detector'
_diffrn_measurement_method \w
_diffrn_radiation_monochromator graphite
_diffrn_radiation_source 'fine-focus sealed tube'
_diffrn_radiation_type MoK\a
_diffrn_radiation_wavelength 0.71073
_diffrn_reflns_av_R_equivalents 0.0540
_diffrn_reflns_av_sigmaI/netI 0.0552
_diffrn_reflns_limit_h_max 18
_diffrn_reflns_limit_h_min -18
_diffrn_reflns_limit_k_max 13
_diffrn_reflns_limit_k_min -13
_diffrn_reflns_limit_l_max 15
_diffrn_reflns_limit_l_min -21
_diffrn_reflns_number 6478
_diffrn_reflns_theta_full 25.01
_diffrn_reflns_theta_max 25.01
_diffrn_reflns_theta_min 2.18
_diffrn_standards_decay_% 5.46
_diffrn_standards_interval_count 0
_diffrn_standards_number 0
_exptl_absorpt_coefficient_mu 0.694
_exptl_absorpt_correction_T_max 0.9339
_exptl_absorpt_correction_T_min 0.8737
_exptl_absorpt_correction_type multi-scan
_exptl_absorpt_process_details '(SADABS; Sheldrick, 1996)'
_exptl_crystal_colour red
_exptl_crystal_density_diffrn 1.115
_exptl_crystal_density_method 'not measured'
_exptl_crystal_description block
_exptl_crystal_F_000 1180
_exptl_crystal_size_max 0.20
_exptl_crystal_size_mid 0.20
_exptl_crystal_size_min 0.10
_refine_diff_density_max 0.513
_refine_diff_density_min -0.498
_refine_ls_extinction_method none
_refine_ls_goodness_of_fit_ref 1.194
_refine_ls_hydrogen_treatment constr
_refine_ls_matrix_type full
_refine_ls_number_parameters 151
_refine_ls_number_reflns 2846
_refine_ls_number_restraints 0
_refine_ls_restrained_S_all 1.194
_refine_ls_R_factor_all 0.0777
_refine_ls_R_factor_gt 0.0639
_refine_ls_shift/su_max 0.000
_refine_ls_shift/su_mean 0.000
_refine_ls_structure_factor_coef Fsqd
_refine_ls_weighting_details 'calc w=1/[\s^2^(Fo^2^)+(0.0001P)^2^+17.1263P] where P=(Fo^2^+2Fc^2^)/3'
_refine_ls_weighting_scheme calc
_refine_ls_wR_factor_gt 0.1195
_refine_ls_wR_factor_ref 0.1266
_reflns_number_gt 2406
_reflns_number_total 2846
_reflns_threshold_expression I>2\s(I)
_cod_data_source_file is6180.cif
_cod_data_source_block I
_cod_depositor_comments
;
The following automatic conversions were performed:
'_geom_bond_publ_flag' value 'Yes' changed to 'yes' according to
'/home/saulius/struct/CIF-dictionaries/cif_core.dic' dictionary named
'cif_core.dic' version 2.4.1 from 2010-06-29 (3 times).

Automatic conversion script
Id: cif_fix_enum 1527 2010-12-29 10:47:43Z saulius 

The following automatic conversions were performed:

'_geom_bond_publ_flag' value 'Yes' changed to 'yes' according to
/home/saulius/struct/CIF-dictionaries/cif_core.dic dictionary named
'cif_core.dic' version 2.4.1 from 2010-06-29 (3 times).

Automatic conversion script
Id: cif_fix_values 1715 2011-07-08 13:25:40Z adriana 
;
_cod_original_sg_symbol_H-M 'C 2/c'
_cod_database_code 2208362

loop_
_symmetry_equiv_pos_as_xyz
'x, y, z'
'-x, y, -z+1/2'
'x+1/2, y+1/2, z'
'-x+1/2, y+1/2, -z+1/2'
'-x, -y, -z'
'x, -y, z-1/2'
'-x+1/2, -y+1/2, -z'
'x+1/2, -y+1/2, z-1/2'

loop_
_atom_site_type_symbol
_atom_site_label
_atom_site_fract_x
_atom_site_fract_y
_atom_site_fract_z
_atom_site_U_iso_or_equiv
_atom_site_adp_type
_atom_site_calc_flag
_atom_site_refinement_flags
_atom_site_occupancy
Co Co 0.2500 0.7500 0.5000 0.0261(2) Uani d S 1
Si Si1 0.19834(8) 0.47864(11) 0.49888(7) 0.0336(3) Uani d . 1
Si Si2 0.38458(8) 0.68401(12) 0.36365(7) 0.0363(3) Uani d . 1
N N1 0.2883(2) 0.6847(3) 0.40949(19) 0.0292(8) Uani d . 1
C C1 0.2033(3) 0.6726(4) 0.4004(2) 0.0291(9) Uani d . 1
C C2 0.1504(3) 0.7091(4) 0.3307(3) 0.0381(11) Uani d . 1
C C3 0.2024(3) 0.7781(5) 0.2737(3) 0.0490(13) Uani d . 1
H H3A 0.1673 0.7969 0.2306 0.074 Uiso calc R 1
H H3B 0.2500 0.7329 0.2578 0.074 Uiso calc R 1
H H3C 0.2225 0.8479 0.2971 0.074 Uiso calc R 1
C C4 0.0734(3) 0.7795(5) 0.3535(3) 0.0476(13) Uani d . 1
H H4A 0.0364 0.7327 0.3834 0.071 Uiso calc R 1
H H4B 0.0434 0.8053 0.3090 0.071 Uiso calc R 1
H H4C 0.0917 0.8451 0.3826 0.071 Uiso calc R 1
C C5 0.1211(4) 0.5967(4) 0.2921(3) 0.0536(14) Uani d . 1
H H5A 0.0865 0.5535 0.3262 0.080 Uiso calc R 1
H H5B 0.1699 0.5518 0.2789 0.080 Uiso calc R 1
H H5C 0.0887 0.6148 0.2473 0.080 Uiso calc R 1
C C6 0.1648(3) 0.6241(3) 0.4657(2) 0.0284(9) Uani d . 1
H H6 0.1046 0.6428 0.4723 0.043 Uiso calc R 1
C C7 0.2507(4) 0.3975(5) 0.4218(3) 0.0710(19) Uani d . 1
H H7A 0.2157 0.4004 0.3769 0.107 Uiso calc R 1
H H7B 0.2584 0.3187 0.4370 0.107 Uiso calc R 1
H H7C 0.3049 0.4315 0.4117 0.107 Uiso calc R 1
C C8 0.2699(4) 0.4702(5) 0.5837(3) 0.0691(19) Uani d . 1
H H8A 0.3225 0.5085 0.5732 0.104 Uiso calc R 1
H H8B 0.2808 0.3908 0.5957 0.104 Uiso calc R 1
H H8C 0.2431 0.5070 0.6257 0.104 Uiso calc R 1
C C9 0.0993(3) 0.3990(5) 0.5224(4) 0.0681(18) Uani d . 1
H H9A 0.0677 0.4424 0.5586 0.102 Uiso calc R 1
H H9B 0.1138 0.3251 0.5433 0.102 Uiso calc R 1
H H9C 0.0654 0.3886 0.4773 0.102 Uiso calc R 1
C C10 0.3810(3) 0.5844(5) 0.2810(3) 0.0586(15) Uani d . 1
H H10A 0.3265 0.5475 0.2782 0.088 Uiso calc R 1
H H10B 0.4246 0.5271 0.2867 0.088 Uiso calc R 1
H H10C 0.3901 0.6274 0.2354 0.088 Uiso calc R 1
C C11 0.4197(3) 0.8304(5) 0.3340(3) 0.0554(15) Uani d . 1
H H11A 0.3835 0.8576 0.2937 0.083 Uiso calc R 1
H H11B 0.4772 0.8267 0.3169 0.083 Uiso calc R 1
H H11C 0.4165 0.8823 0.3762 0.083 Uiso calc R 1
C C12 0.4644(3) 0.6281(5) 0.4320(3) 0.0520(14) Uani d . 1
H H12A 0.4695 0.6803 0.4740 0.078 Uiso calc R 1
H H12B 0.5183 0.6212 0.4078 0.078 Uiso calc R 1
H H12C 0.4468 0.5538 0.4499 0.078 Uiso calc R 1

loop_
_atom_site_aniso_label
_atom_site_aniso_U_11
_atom_site_aniso_U_22
_atom_site_aniso_U_33
_atom_site_aniso_U_12
_atom_site_aniso_U_13
_atom_site_aniso_U_23
Co 0.0269(4) 0.0279(4) 0.0235(4) -0.0020(3) -0.0015(3) 0.0002(3)
Si1 0.0365(7) 0.0288(6) 0.0355(7) -0.0028(5) -0.0034(5) 0.0026(5)
Si2 0.0340(7) 0.0431(7) 0.0318(7) -0.0031(6) 0.0046(5) -0.0022(6)
N1 0.0276(18) 0.0299(19) 0.0299(19) -0.0029(15) -0.0028(15) -0.0049(15)
C1 0.032(2) 0.028(2) 0.026(2) -0.0002(18) -0.0037(18) -0.0013(18)
C2 0.044(3) 0.038(3) 0.031(2) -0.006(2) -0.015(2) 0.002(2)
C3 0.052(3) 0.058(3) 0.037(3) -0.002(3) -0.007(2) 0.009(2)
C4 0.040(3) 0.059(3) 0.043(3) 0.005(2) -0.014(2) 0.008(2)
C5 0.063(4) 0.051(3) 0.046(3) -0.007(3) -0.022(3) -0.009(3)
C6 0.028(2) 0.028(2) 0.029(2) -0.0020(18) 0.0009(17) -0.0021(17)
C7 0.113(6) 0.038(3) 0.062(4) 0.019(3) 0.021(4) 0.001(3)
C8 0.081(4) 0.042(3) 0.083(4) 0.005(3) -0.046(4) 0.013(3)
C9 0.050(3) 0.043(3) 0.111(5) -0.006(3) -0.004(3) 0.020(3)
C10 0.052(3) 0.072(4) 0.052(3) 0.004(3) 0.009(3) -0.020(3)
C11 0.054(3) 0.058(3) 0.056(3) -0.016(3) 0.022(3) 0.000(3)
C12 0.036(3) 0.065(4) 0.055(3) 0.005(3) 0.004(2) -0.001(3)

loop_
_atom_type_symbol
_atom_type_description
_atom_type_scat_dispersion_real
_atom_type_scat_dispersion_imag
_atom_type_scat_source
C C 0.0033 0.0016 'International Tables Vol C Tables 4.2.6.8 and 6.1.1.4'
H H 0.0000 0.0000 'International Tables Vol C Tables 4.2.6.8 and 6.1.1.4'
N N 0.0061 0.0033 'International Tables Vol C Tables 4.2.6.8 and 6.1.1.4'
Si Si 0.0817 0.0704 'International Tables Vol C Tables 4.2.6.8 and 6.1.1.4'
Co Co 0.3494 0.9721 'International Tables Vol C Tables 4.2.6.8 and 6.1.1.4'

loop_
_geom_angle_atom_site_label_1
_geom_angle_atom_site_label_2
_geom_angle_atom_site_label_3
_geom_angle_site_symmetry_1
_geom_angle_site_symmetry_3
_geom_angle
N1 Co N1 7_566 . 180.00(11)
N1 Co C6 7_566 7_566 71.35(15)
N1 Co C6 . 7_566 108.65(15)
N1 Co C6 7_566 . 108.65(15)
N1 Co C6 . . 71.35(15)
C6 Co C6 7_566 . 180.0
N1 Co C1 7_566 7_566 39.24(15)
N1 Co C1 . 7_566 140.76(15)
C6 Co C1 7_566 7_566 40.04(16)
C6 Co C1 . 7_566 139.96(16)
C7 Si1 C6 . . 110.8(2)
C7 Si1 C8 . . 107.1(3)
C6 Si1 C8 . . 117.8(2)
C7 Si1 C9 . . 107.1(3)
C6 Si1 C9 . . 106.6(2)
C8 Si1 C9 . . 107.0(3)
N1 Si2 C12 . . 106.7(2)
N1 Si2 C10 . . 110.8(2)
C12 Si2 C10 . . 107.9(3)
N1 Si2 C11 . . 113.2(2)
C12 Si2 C11 . . 107.6(3)
C10 Si2 C11 . . 110.5(3)
C1 N1 Si2 . . 144.7(3)
C1 N1 Co . . 79.3(2)
Si2 N1 Co . . 134.1(2)
N1 C1 C6 . . 112.1(4)
N1 C1 C2 . . 126.2(4)
C6 C1 C2 . . 121.7(4)
C4 C2 C3 . . 109.2(4)
C4 C2 C1 . . 111.1(4)
C3 C2 C1 . . 112.5(4)
C4 C2 C5 . . 109.8(4)
C3 C2 C5 . . 108.1(4)
C1 C2 C5 . . 106.1(4)
C2 C3 H3A . . 109.5
C2 C3 H3B . . 109.5
H3A C3 H3B . . 109.5
C2 C3 H3C . . 109.5
H3A C3 H3C . . 109.5
H3B C3 H3C . . 109.5
C2 C4 H4A . . 109.5
C2 C4 H4B . . 109.5
H4A C4 H4B . . 109.5
C2 C4 H4C . . 109.5
H4A C4 H4C . . 109.5
H4B C4 H4C . . 109.5
C2 C5 H5A . . 109.5
C2 C5 H5B . . 109.5
H5A C5 H5B . . 109.5
C2 C5 H5C . . 109.5
H5A C5 H5C . . 109.5
H5B C5 H5C . . 109.5
C1 C6 Si1 . . 119.4(3)
C1 C6 Co . . 71.2(2)
Si1 C6 Co . . 111.6(2)
C1 C6 H6 . . 115.7
Si1 C6 H6 . . 115.7
Co C6 H6 . . 115.7
Si1 C7 H7A . . 109.5
Si1 C7 H7B . . 109.5
H7A C7 H7B . . 109.5
Si1 C7 H7C . . 109.5
H7A C7 H7C . . 109.5
H7B C7 H7C . . 109.5
Si1 C8 H8A . . 109.5
Si1 C8 H8B . . 109.5
H8A C8 H8B . . 109.5
Si1 C8 H8C . . 109.5
H8A C8 H8C . . 109.5
H8B C8 H8C . . 109.5
Si1 C9 H9A . . 109.5
Si1 C9 H9B . . 109.5
H9A C9 H9B . . 109.5
Si1 C9 H9C . . 109.5
H9A C9 H9C . . 109.5
H9B C9 H9C . . 109.5
Si2 C10 H10A . . 109.5
Si2 C10 H10B . . 109.5
H10A C10 H10B . . 109.5
Si2 C10 H10C . . 109.5
H10A C10 H10C . . 109.5
H10B C10 H10C . . 109.5
Si2 C11 H11A . . 109.5
Si2 C11 H11B . . 109.5
H11A C11 H11B . . 109.5
Si2 C11 H11C . . 109.5
H11A C11 H11C . . 109.5
H11B C11 H11C . . 109.5
Si2 C12 H12A . . 109.5
Si2 C12 H12B . . 109.5
H12A C12 H12B . . 109.5
Si2 C12 H12C . . 109.5
H12A C12 H12C . . 109.5
H12B C12 H12C . . 109.5

loop_
_geom_bond_atom_site_label_1
_geom_bond_atom_site_label_2
_geom_bond_site_symmetry_2
_geom_bond_distance
_geom_bond_publ_flag
Co N1 7_566 1.878(3) no
Co N1 . 1.878(3) yes
Co C1 . 2.100(4) yes
Co C6 7_566 2.068(4) no
Co C6 . 2.068(4) yes
Co C1 7_566 2.100(4) no
Si1 C7 . 1.859(5) ?
Si1 C6 . 1.861(4) yes
Si1 C8 . 1.864(5) ?
Si1 C9 . 1.864(5) ?
Si2 N1 . 1.730(4) yes
Si2 C12 . 1.848(5) ?
Si2 C10 . 1.863(5) ?
Si2 C11 . 1.863(5) ?
N1 C1 . 1.352(5) yes
C1 C6 . 1.427(6) yes
C1 C2 . 1.537(5) ?
C2 C4 . 1.521(7) ?
C2 C3 . 1.534(6) ?
C2 C5 . 1.538(6) ?
C3 H3A . 0.9600 ?
C3 H3B . 0.9600 ?
C3 H3C . 0.9600 ?
C4 H4A . 0.9600 ?
C4 H4B . 0.9600 ?
C4 H4C . 0.9600 ?
C5 H5A . 0.9600 ?
C5 H5B . 0.9600 ?
C5 H5C . 0.9600 ?
C6 H6 . 0.9800 ?
C7 H7A . 0.9600 ?
C7 H7B . 0.9600 ?
C7 H7C . 0.9600 ?
C8 H8A . 0.9600 ?
C8 H8B . 0.9600 ?
C8 H8C . 0.9600 ?
C9 H9A . 0.9600 ?
C9 H9B . 0.9600 ?
C9 H9C . 0.9600 ?
C10 H10A . 0.9600 ?
C10 H10B . 0.9600 ?
C10 H10C . 0.9600 ?
C11 H11A . 0.9600 ?
C11 H11B . 0.9600 ?
C11 H11C . 0.9600 ?
C12 H12A . 0.9600 ?
C12 H12B . 0.9600 ?
C12 H12C . 0.9600 ?
